data_4319581
loop_
_publ_author_name
'Salim Haddad'
'Roger D. Willett'

_publ_section_title
;
 Polymorphism in Bis(4-dimethylamino- pyridinium)tetrachlorocuprate(II)
;
_journal_name_full 'Inorganic Chemistry'
_journal_page_first 2457
_journal_page_last 2460
_journal_paper_doi 10.1021/ic000613c
_journal_volume 40
_journal_year 2001
_chemical_formula_sum 'C14 H22 Cl4 Cu N4'
_chemical_formula_weight 451.70
_chemical_name_systematic
; 
 ? 
;
_space_group_IT_number 2
_symmetry_cell_setting triclinic
_symmetry_space_group_name_Hall '-P 1'
_symmetry_space_group_name_H-M 'P -1'
_atom_sites_solution_hydrogens geom
_atom_sites_solution_primary direct
_atom_sites_solution_secondary difmap
_audit_creation_method SHELXL-97
_cell_angle_alpha 84.7480(10)
_cell_angle_beta 84.7100(10)
_cell_angle_gamma 66.3510(10)
_cell_formula_units_Z 2
_cell_length_a 7.7013(4)
_cell_length_b 8.7917(4)
_cell_length_c 15.9492(7)
_cell_measurement_temperature 293(2)
_cell_volume 983.22(8)
_computing_structure_refinement 'SHELXL-97 (Sheldrick, 1997)'
_computing_structure_solution 'SHELXS-97 (Sheldrick, 1990)'
_diffrn_ambient_temperature 293(2)
_diffrn_measured_fraction_theta_full 0.973
_diffrn_measured_fraction_theta_max 0.973
_diffrn_radiation_monochromator graphite
_diffrn_radiation_source 'fine-focus sealed tube'
_diffrn_radiation_type MoK\a
_diffrn_radiation_wavelength 0.71073
_diffrn_reflns_av_R_equivalents 0.0188
_diffrn_reflns_av_sigmaI/netI 0.0355
_diffrn_reflns_limit_h_max 9
_diffrn_reflns_limit_h_min -9
_diffrn_reflns_limit_k_max 10
_diffrn_reflns_limit_k_min -10
_diffrn_reflns_limit_l_max 18
_diffrn_reflns_limit_l_min -10
_diffrn_reflns_number 4988
_diffrn_reflns_theta_full 24.71
_diffrn_reflns_theta_max 24.71
_diffrn_reflns_theta_min 1.28
_exptl_absorpt_coefficient_mu 1.657
_exptl_crystal_density_diffrn 1.526
_exptl_crystal_density_method 'not measured'
_exptl_crystal_F_000 462
_refine_diff_density_max 0.349
_refine_diff_density_min -0.354
_refine_diff_density_rms 0.055
_refine_ls_extinction_method none
_refine_ls_goodness_of_fit_ref 1.081
_refine_ls_hydrogen_treatment mixed
_refine_ls_matrix_type full
_refine_ls_number_parameters 296
_refine_ls_number_reflns 3255
_refine_ls_number_restraints 0
_refine_ls_restrained_S_all 1.081
_refine_ls_R_factor_all 0.0418
_refine_ls_R_factor_gt 0.0349
_refine_ls_shift/su_max 0.007
_refine_ls_shift/su_mean 0.000
_refine_ls_structure_factor_coef Fsqd
_refine_ls_weighting_details 'calc w=1/[\s^2^(Fo^2^)+(0.0415P)^2^+0.4486P] where P=(Fo^2^+2Fc^2^)/3'
_refine_ls_weighting_scheme calc
_refine_ls_wR_factor_gt 0.0848
_refine_ls_wR_factor_ref 0.0898
_reflns_number_gt 2868
_reflns_number_total 3255
_reflns_threshold_expression >2sigma(I)
_cod_data_source_file ic000613c_1.cif
_cod_data_source_block 200sht-green
_cod_database_code 4319581

loop_
_symmetry_equiv_pos_as_xyz
'x, y, z'
'-x, -y, -z'

loop_
_atom_site_label
_atom_site_type_symbol
_atom_site_fract_x
_atom_site_fract_y
_atom_site_fract_z
_atom_site_U_iso_or_equiv
_atom_site_adp_type
_atom_site_occupancy
_atom_site_symmetry_multiplicity
_atom_site_calc_flag
_atom_site_refinement_flags
_atom_site_disorder_assembly
_atom_site_disorder_group
Cu Cu 0.32284(5) 0.97944(4) 0.25459(2) 0.03980(13) Uani 1 1 d . . .
Cl1 Cl 0.35128(15) 1.22501(11) 0.25893(5) 0.0604(3) Uani 1 1 d . . .
Cl2 Cl 0.17389(15) 0.99704(11) 0.38350(6) 0.0685(3) Uani 1 1 d . . .
Cl3 Cl 0.45222(13) 0.69886(10) 0.26389(5) 0.0569(2) Uani 1 1 d . . .
Cl4 Cl 0.30872(16) 1.00158(11) 0.11370(5) 0.0640(3) Uani 1 1 d . . .
C1 C -0.2335(4) 1.3671(4) 0.05822(19) 0.0411(7) Uani 1 1 d . . .
C2 C -0.2513(5) 1.3460(4) -0.0277(2) 0.0458(7) Uani 1 1 d . . .
H2 H -0.248(5) 1.253(4) -0.043(2) 0.050(9) Uiso 1 1 d . . .
C3 C -0.2756(5) 1.4725(5) -0.0867(2) 0.0524(8) Uani 1 1 d . . .
H3 H -0.286(5) 1.462(4) -0.138(2) 0.051(10) Uiso 1 1 d . . .
N2 N -0.2806(4) 1.6187(4) -0.0670(2) 0.0539(7) Uani 1 1 d . . .
H2' H -0.295(6) 1.688(5) -0.100(3) 0.063(13) Uiso 1 1 d . . .
C4 C -0.2644(5) 1.6454(4) 0.0127(2) 0.0529(8) Uani 1 1 d . . .
H4 H -0.279(5) 1.755(5) 0.019(2) 0.062(10) Uiso 1 1 d . . .
C5 C -0.2400(5) 1.5252(4) 0.0746(2) 0.0489(8) Uani 1 1 d . . .
H5 H -0.240(6) 1.555(5) 0.124(3) 0.066(11) Uiso 1 1 d . . .
C6 C -0.1872(8) 1.2710(6) 0.2057(3) 0.0652(10) Uani 1 1 d . . .
H6A H -0.282(8) 1.348(7) 0.227(3) 0.101(18) Uiso 1 1 d . . .
H6B H -0.094(8) 1.300(7) 0.207(3) 0.11(2) Uiso 1 1 d . . .
H6C H -0.158(8) 1.155(8) 0.237(4) 0.13(2) Uiso 1 1 d . . .
C7 C -0.2089(8) 1.0860(5) 0.1023(3) 0.0679(11) Uani 1 1 d . . .
H7A H -0.087(10) 1.014(8) 0.078(4) 0.15(2) Uiso 1 1 d . . .
H7B H -0.293(10) 1.082(7) 0.064(4) 0.14(2) Uiso 1 1 d . . .
H7C H -0.272(9) 1.057(7) 0.143(4) 0.13(2) Uiso 1 1 d . . .
N1 N -0.2140(4) 1.2484(3) 0.11894(17) 0.0490(6) Uani 1 1 d . . .
C8 C -0.2102(4) 1.6160(4) 0.43469(19) 0.0435(7) Uani 1 1 d . . .
C9 C -0.3146(5) 1.6637(4) 0.5130(2) 0.0485(8) Uani 1 1 d . . .
H9 H -0.354(5) 1.764(5) 0.528(2) 0.065(12) Uiso 1 1 d . . .
C10 C -0.3454(5) 1.5504(4) 0.5681(2) 0.0487(8) Uani 1 1 d . . .
H10 H -0.417(5) 1.578(4) 0.620(2) 0.054(9) Uiso 1 1 d . . .
N4 N -0.2806(4) 1.3905(4) 0.55108(18) 0.0482(7) Uani 1 1 d . . .
H4' H -0.303(6) 1.328(5) 0.585(3) 0.069(13) Uiso 1 1 d . . .
C11 C -0.1799(5) 1.3388(4) 0.4784(2) 0.0508(8) Uani 1 1 d . . .
H11 H -0.140(5) 1.230(4) 0.471(2) 0.056(10) Uiso 1 1 d . . .
C12 C -0.1439(5) 1.4452(4) 0.4200(2) 0.0487(8) Uani 1 1 d . . .
H12 H -0.078(5) 1.408(4) 0.370(2) 0.059(10) Uiso 1 1 d . . .
N3 N -0.1749(4) 1.7269(4) 0.37968(18) 0.0542(7) Uani 1 1 d . . .
C13 C -0.0684(8) 1.6800(8) 0.2995(3) 0.0738(12) Uani 1 1 d . . .
H13A H -0.136(10) 1.660(8) 0.256(4) 0.15(2) Uiso 1 1 d . . .
H13B H 0.024(8) 1.577(7) 0.297(3) 0.11(2) Uiso 1 1 d . . .
H13C H -0.015(9) 1.750(7) 0.282(4) 0.13(2) Uiso 1 1 d . . .
C14 C -0.2600(9) 1.9036(6) 0.3935(4) 0.0786(13) Uani 1 1 d . . .
H14A H -0.392(12) 1.944(9) 0.393(5) 0.17(3) Uiso 1 1 d . . .
H14B H -0.226(7) 1.933(6) 0.440(3) 0.090(16) Uiso 1 1 d . . .
H14C H -0.226(10) 1.961(8) 0.344(4) 0.16(3) Uiso 1 1 d . . .

loop_
_atom_site_aniso_label
_atom_site_aniso_U_11
_atom_site_aniso_U_22
_atom_site_aniso_U_33
_atom_site_aniso_U_23
_atom_site_aniso_U_13
_atom_site_aniso_U_12
Cu 0.0477(2) 0.0379(2) 0.0359(2) -0.00647(15) 0.00080(15) -0.01889(16)
Cl1 0.1029(7) 0.0524(5) 0.0422(5) -0.0055(4) -0.0075(4) -0.0463(5)
Cl2 0.0953(7) 0.0480(5) 0.0544(5) -0.0126(4) 0.0318(5) -0.0259(5)
Cl3 0.0709(6) 0.0388(4) 0.0497(5) -0.0066(3) 0.0111(4) -0.0123(4)
Cl4 0.1137(8) 0.0522(5) 0.0382(4) -0.0053(4) -0.0106(4) -0.0437(5)
C1 0.0354(15) 0.0434(16) 0.0423(17) -0.0061(13) 0.0009(12) -0.0133(13)
C2 0.0515(19) 0.0444(18) 0.0430(18) -0.0102(15) -0.0013(14) -0.0191(15)
C3 0.054(2) 0.064(2) 0.0382(19) -0.0076(16) -0.0024(15) -0.0217(16)
N2 0.0623(18) 0.0483(17) 0.0489(18) 0.0064(15) -0.0045(14) -0.0213(14)
C4 0.060(2) 0.0436(19) 0.057(2) -0.0045(16) -0.0019(16) -0.0217(16)
C5 0.061(2) 0.0493(18) 0.0398(18) -0.0095(15) -0.0029(15) -0.0240(16)
C6 0.079(3) 0.062(3) 0.047(2) 0.0040(19) -0.010(2) -0.020(2)
C7 0.086(3) 0.045(2) 0.074(3) -0.0017(19) 0.004(3) -0.029(2)
N1 0.0585(16) 0.0430(14) 0.0442(15) -0.0011(12) -0.0048(12) -0.0187(12)
C8 0.0424(16) 0.0540(18) 0.0394(16) -0.0015(14) -0.0088(13) -0.0236(14)
C9 0.0499(19) 0.0442(18) 0.0505(19) -0.0112(15) -0.0006(14) -0.0164(15)
C10 0.0491(18) 0.059(2) 0.0395(18) -0.0096(15) 0.0018(14) -0.0224(16)
N4 0.0534(16) 0.0525(17) 0.0426(16) 0.0019(13) -0.0066(12) -0.0254(14)
C11 0.056(2) 0.0453(19) 0.051(2) -0.0077(16) -0.0074(15) -0.0179(16)
C12 0.0512(19) 0.055(2) 0.0399(18) -0.0101(15) -0.0009(14) -0.0198(15)
N3 0.0589(17) 0.0611(17) 0.0492(16) 0.0052(13) -0.0074(13) -0.0315(14)
C13 0.078(3) 0.101(4) 0.050(2) 0.009(2) 0.001(2) -0.048(3)
C14 0.098(4) 0.062(3) 0.083(3) 0.016(2) -0.021(3) -0.039(3)

loop_
_atom_type_symbol
_atom_type_description
_atom_type_scat_dispersion_real
_atom_type_scat_dispersion_imag
_atom_type_scat_source
C C 0.0033 0.0016 'International Tables Vol C Tables 4.2.6.8 and 6.1.1.4'
H H 0.0000 0.0000 'International Tables Vol C Tables 4.2.6.8 and 6.1.1.4'
N N 0.0061 0.0033 'International Tables Vol C Tables 4.2.6.8 and 6.1.1.4'
Cl Cl 0.1484 0.1585 'International Tables Vol C Tables 4.2.6.8 and 6.1.1.4'
Cu Cu 0.3201 1.2651 'International Tables Vol C Tables 4.2.6.8 and 6.1.1.4'

loop_
_geom_angle_atom_site_label_1
_geom_angle_atom_site_label_2
_geom_angle_atom_site_label_3
_geom_angle
_geom_angle_site_symmetry_1
_geom_angle_site_symmetry_3
_geom_angle_publ_flag
Cl2 Cu Cl4 149.29(5) . . ?
Cl2 Cu Cl3 93.53(3) . . ?
Cl4 Cu Cl3 94.92(3) . . ?
Cl2 Cu Cl1 93.53(3) . . ?
Cl4 Cu Cl1 93.67(3) . . ?
Cl3 Cu Cl1 150.14(4) . . ?
N1 C1 C5 122.2(3) . . ?
N1 C1 C2 122.7(3) . . ?
C5 C1 C2 115.1(3) . . ?
C3 C2 C1 120.4(3) . . ?
C3 C2 H2 118(2) . . ?
C1 C2 H2 121(2) . . ?
N2 C3 C2 121.6(3) . . ?
N2 C3 H3 117(2) . . ?
C2 C3 H3 122(2) . . ?
C3 N2 C4 120.6(3) . . ?
C3 N2 H2' 120(3) . . ?
C4 N2 H2' 119(3) . . ?
N2 C4 C5 121.0(3) . . ?
N2 C4 H4 112(2) . . ?
C5 C4 H4 127(2) . . ?
C4 C5 C1 121.4(3) . . ?
C4 C5 H5 115(3) . . ?
C1 C5 H5 123(3) . . ?
N1 C6 H6A 112(3) . . ?
N1 C6 H6B 110(4) . . ?
H6A C6 H6B 106(5) . . ?
N1 C6 H6C 105(3) . . ?
H6A C6 H6C 113(5) . . ?
H6B C6 H6C 111(5) . . ?
N1 C7 H7A 112(4) . . ?
N1 C7 H7B 118(4) . . ?
H7A C7 H7B 102(5) . . ?
N1 C7 H7C 108(4) . . ?
H7A C7 H7C 125(5) . . ?
H7B C7 H7C 90(5) . . ?
C1 N1 C6 121.4(3) . . ?
C1 N1 C7 122.3(3) . . ?
C6 N1 C7 116.3(3) . . ?
N3 C8 C12 122.9(3) . . ?
N3 C8 C9 121.6(3) . . ?
C12 C8 C9 115.5(3) . . ?
C10 C9 C8 120.8(3) . . ?
C10 C9 H9 118(3) . . ?
C8 C9 H9 121(3) . . ?
N4 C10 C9 121.4(3) . . ?
N4 C10 H10 116(2) . . ?
C9 C10 H10 123(2) . . ?
C10 N4 C11 120.2(3) . . ?
C10 N4 H4' 118(3) . . ?
C11 N4 H4' 122(3) . . ?
N4 C11 C12 121.8(3) . . ?
N4 C11 H11 116(2) . . ?
C12 C11 H11 123(2) . . ?
C11 C12 C8 120.3(3) . . ?
C11 C12 H12 121(2) . . ?
C8 C12 H12 119(2) . . ?
C8 N3 C14 121.1(3) . . ?
C8 N3 C13 122.1(3) . . ?
C14 N3 C13 116.4(4) . . ?
N3 C13 H13A 116(4) . . ?
N3 C13 H13B 118(3) . . ?
H13A C13 H13B 92(5) . . ?
N3 C13 H13C 110(4) . . ?
H13A C13 H13C 113(5) . . ?
H13B C13 H13C 107(5) . . ?
N3 C14 H14A 110(4) . . ?
N3 C14 H14B 115(3) . . ?
H14A C14 H14B 111(5) . . ?
N3 C14 H14C 107(4) . . ?
H14A C14 H14C 103(5) . . ?
H14B C14 H14C 109(5) . . ?

loop_
_geom_bond_atom_site_label_1
_geom_bond_atom_site_label_2
_geom_bond_distance
_geom_bond_site_symmetry_2
_geom_bond_publ_flag
Cu Cl2 2.2467(9) . ?
Cu Cl4 2.2466(9) . ?
Cu Cl3 2.2556(9) . ?
Cu Cl1 2.2636(8) . ?
C1 N1 1.329(4) . ?
C1 C5 1.418(4) . ?
C1 C2 1.425(4) . ?
C2 C3 1.353(5) . ?
C2 H2 0.86(3) . ?
C3 N2 1.336(5) . ?
C3 H3 0.85(4) . ?
N2 C4 1.341(5) . ?
N2 H2' 0.75(4) . ?
C4 C5 1.345(5) . ?
C4 H4 0.94(4) . ?
C5 H5 0.85(4) . ?
C6 N1 1.460(5) . ?
C6 H6A 0.84(6) . ?
C6 H6B 0.86(6) . ?
C6 H6C 1.04(6) . ?
C7 N1 1.460(5) . ?
C7 H7A 0.97(7) . ?
C7 H7B 0.94(7) . ?
C7 H7C 0.86(6) . ?
C8 N3 1.344(4) . ?
C8 C12 1.413(5) . ?
C8 C9 1.422(5) . ?
C9 C10 1.346(5) . ?
C9 H9 0.86(4) . ?
C10 N4 1.334(4) . ?
C10 H10 0.95(4) . ?
N4 C11 1.342(5) . ?
N4 H4' 0.80(4) . ?
C11 C12 1.349(5) . ?
C11 H11 0.90(3) . ?
C12 H12 0.91(4) . ?
N3 C14 1.452(6) . ?
N3 C13 1.453(5) . ?
C13 H13A 0.98(7) . ?
C13 H13B 0.90(5) . ?
C13 H13C 0.88(6) . ?
C14 H14A 0.93(8) . ?
C14 H14B 0.90(5) . ?
C14 H14C 0.97(7) . ?

loop_
_geom_hbond_atom_site_label_D
_geom_hbond_atom_site_label_H
_geom_hbond_atom_site_label_A
_geom_hbond_distance_DH
_geom_hbond_distance_HA
_geom_hbond_distance_DA
_geom_hbond_angle_DHA
_geom_hbond_site_symmetry_A
N2 H2' Cl1 0.75(4) 2.60(4) 3.238(3) 145(4) 2_585
N2 H2' Cl4 0.75(4) 2.68(4) 3.277(3) 138(4) 2_585
N4 H4' Cl2 0.80(4) 2.63(4) 3.261(3) 137(4) 2_576
N4 H4' Cl3 0.80(4) 2.60(4) 3.281(3) 144(4) 2_576

loop_
_geom_torsion_atom_site_label_1
_geom_torsion_atom_site_label_2
_geom_torsion_atom_site_label_3
_geom_torsion_atom_site_label_4
_geom_torsion
_geom_torsion_site_symmetry_1
_geom_torsion_site_symmetry_2
_geom_torsion_site_symmetry_3
_geom_torsion_site_symmetry_4
_geom_torsion_publ_flag
N1 C1 C2 C3 178.3(3) . . . . ?
C5 C1 C2 C3 -1.1(5) . . . . ?
C1 C2 C3 N2 1.1(5) . . . . ?
C2 C3 N2 C4 -1.1(5) . . . . ?
C3 N2 C4 C5 1.0(6) . . . . ?
N2 C4 C5 C1 -1.0(5) . . . . ?
N1 C1 C5 C4 -178.3(3) . . . . ?
C2 C1 C5 C4 1.0(5) . . . . ?
C5 C1 N1 C6 -3.6(5) . . . . ?
C2 C1 N1 C6 177.1(4) . . . . ?
C5 C1 N1 C7 179.5(4) . . . . ?
C2 C1 N1 C7 0.1(5) . . . . ?
N3 C8 C9 C10 -178.6(3) . . . . ?
C12 C8 C9 C10 0.1(5) . . . . ?
C8 C9 C10 N4 -0.4(5) . . . . ?
C9 C10 N4 C11 1.0(5) . . . . ?
C10 N4 C11 C12 -1.2(5) . . . . ?
N4 C11 C12 C8 0.8(5) . . . . ?
N3 C8 C12 C11 178.4(3) . . . . ?
C9 C8 C12 C11 -0.3(5) . . . . ?
C12 C8 N3 C14 174.3(4) . . . . ?
C9 C8 N3 C14 -7.1(5) . . . . ?
C12 C8 N3 C13 1.3(5) . . . . ?
C9 C8 N3 C13 180.0(4) . . . . ?
